data_7025768
loop_
_publ_author_name
'Casini, Angela'
'Edafe, Fabio'
'Erlandsson, Mikael'
'Gonsalvi, Luca'
'Ciancetta, Antonella'
'Re, Nazzareno'
'Ienco, Andrea'
'Messori, Luigi'
'Peruzzini, Maurizio'
'Dyson, Paul J.'

_publ_section_title
;
 Rationalization of the inhibition activity of structurally related
 organometallic compounds against the drug target cathepsin B by DFT.
;
_journal_issue 23
_journal_name_full 'Dalton transactions (Cambridge, England : 2003)'
_journal_page_first 5556
_journal_page_last 5563
_journal_paper_doi 10.1039/c003218b
_journal_volume 39
_journal_year 2010
_chemical_compound_source 'synthesis as described'
_chemical_formula_moiety '3(C17 H30 Cl2 Ir N3 P), 3(C F3 O3 S), C2 H3 N'
_chemical_formula_sum 'C56 H93 Cl6 F9 Ir3 N10 O9 P3 S3'
_chemical_formula_weight 2199.79
_chemical_name_systematic
;
?
;
_space_group_IT_number 2
_symmetry_cell_setting triclinic
_symmetry_Int_Tables_number 2
_symmetry_space_group_name_Hall '-P 1'
_symmetry_space_group_name_H-M 'P -1'
_atom_sites_solution_hydrogens geom
_atom_sites_solution_primary direct
_atom_sites_solution_secondary difmap
_audit_creation_date 2009-10-23T14:20:11-00:00
_audit_creation_method 'WinGX routine CIF_UPDATE'
_cell_angle_alpha 102.0414(18)
_cell_angle_beta 92.5974(18)
_cell_angle_gamma 90.3916(19)
_cell_formula_units_Z 2
_cell_length_a 13.8621(3)
_cell_length_b 15.8188(4)
_cell_length_c 18.3948(4)
_cell_measurement_reflns_used 19218
_cell_measurement_temperature 298(2)
_cell_measurement_theta_max 32.7168
_cell_measurement_theta_min 3.7558
_cell_measurement_wavelength 0.71073
_cell_volume 3940.29(16)
_computing_cell_refinement
;
CrysAlis RED, Oxford Diffraction Ltd.,
Version 1.171.32.5 (release 08-05-2007 CrysAlis171 .NET)
(compiled May 8 2007,13:10:02)
;
_computing_data_collection
;
CrysAlis CCD, Oxford Diffraction Ltd.,
Version 1.171.32.5 (release 08-05-2007 CrysAlis171 .NET)
(compiled May 8 2007,13:10:02)
;
_computing_data_reduction
;
CrysAlis RED, Oxford Diffraction Ltd.,
Version 1.171.32.5 (release 08-05-2007 CrysAlis171 .NET)
(compiled May 8 2007,13:10:02)
;
_computing_molecular_graphics 'Ortep-3 for Windows (Farrugia, 1997)'
_computing_publication_material 'WinGX publication routines (Farrugia, 1999)'
_computing_structure_refinement 'SHELXL-97 (Sheldrick, 1997)'
_computing_structure_solution 'SHELXS-97 (Sheldrick, 1990)'
_diffrn_ambient_temperature 298(2)
_diffrn_detector_area_resol_mean 16.4547
_diffrn_measured_fraction_theta_full 0.992
_diffrn_measured_fraction_theta_max 0.872
_diffrn_orient_matrix_UB_11 -0.0183273512
_diffrn_orient_matrix_UB_12 -0.001210731
_diffrn_orient_matrix_UB_13 0.0351867853
_diffrn_orient_matrix_UB_21 0.0382178476
_diffrn_orient_matrix_UB_22 -0.0273787638
_diffrn_orient_matrix_UB_23 0.0068631223
_diffrn_orient_matrix_UB_31 0.0289141231
_diffrn_orient_matrix_UB_32 0.0368279478
_diffrn_orient_matrix_UB_33 0.0165485688
_diffrn_radiation_monochromator graphite
_diffrn_radiation_probe x-ray
_diffrn_radiation_type MoK\a
_diffrn_radiation_wavelength 0.71069
_diffrn_reflns_av_R_equivalents 0.0379
_diffrn_reflns_av_unetI/netI 0.1018
_diffrn_reflns_limit_h_max 20
_diffrn_reflns_limit_h_min -20
_diffrn_reflns_limit_k_max 16
_diffrn_reflns_limit_k_min -23
_diffrn_reflns_limit_l_max 26
_diffrn_reflns_limit_l_min -26
_diffrn_reflns_number 56975
_diffrn_reflns_theta_full 25
_diffrn_reflns_theta_max 32.7
_diffrn_reflns_theta_min 3.77
_exptl_absorpt_coefficient_mu 5.474
_exptl_absorpt_correction_T_max 1
_exptl_absorpt_correction_T_min 0.37693
_exptl_absorpt_correction_type multi-scan
_exptl_absorpt_process_details
;
CrysAlis RED, Oxford Diffraction Ltd.,
Version 1.171.32.5 (release 08-05-2007 CrysAlis171 .NET)
(compiled May 8 2007,13:10:02)
Empirical absorption correction using spherical harmonics,
implemented in SCALE3 ABSPACK scaling algorithm.
;
_exptl_crystal_colour orange
_exptl_crystal_density_diffrn 1.854
_exptl_crystal_density_method 'not measured'
_exptl_crystal_description parallepiped
_exptl_crystal_F_000 2156
_exptl_crystal_size_max 0.2
_exptl_crystal_size_mid 0.16
_exptl_crystal_size_min 0.1
_refine_diff_density_max 2.192
_refine_diff_density_min -1.721
_refine_diff_density_rms 0.148
_refine_ls_extinction_method none
_refine_ls_goodness_of_fit_ref 0.934
_refine_ls_hydrogen_treatment constr
_refine_ls_matrix_type full
_refine_ls_number_parameters 892
_refine_ls_number_reflns 25286
_refine_ls_number_restraints 22
_refine_ls_restrained_S_all 0.934
_refine_ls_R_factor_all 0.0955
_refine_ls_R_factor_gt 0.0395
_refine_ls_shift/su_max 0.007
_refine_ls_shift/su_mean 0
_refine_ls_structure_factor_coef Fsqd
_refine_ls_weighting_details 'calc w=1/[\s^2^(Fo^2^)+(0.0560P)^2^+0.0000P] where P=(Fo^2^+2Fc^2^)/3'
_refine_ls_weighting_scheme calc
_refine_ls_wR_factor_gt 0.0879
_refine_ls_wR_factor_ref 0.1131
_reflns_number_gt 13647
_reflns_number_total 25286
_reflns_threshold_expression >2sigma(I)
_cod_data_source_file c003218b.txt
_cod_data_source_block mk02
_cod_database_code 7025768

loop_
_symmetry_equiv_pos_as_xyz
'x, y, z'
'-x, -y, -z'

loop_
_atom_site_label
_atom_site_type_symbol
_atom_site_fract_x
_atom_site_fract_y
_atom_site_fract_z
_atom_site_U_iso_or_equiv
_atom_site_adp_type
_atom_site_occupancy
_atom_site_symmetry_multiplicity
_atom_site_calc_flag
_atom_site_refinement_flags
_atom_site_disorder_assembly
_atom_site_disorder_group
Ir1 Ir 0.986937(15) -0.602905(14) -0.347199(11) 0.03716(6) Uani 1 1 d . . .
Ir2 Ir 0.593280(15) -0.256020(14) 0.011169(11) 0.03556(6) Uani 1 1 d . . .
Ir3 Ir 0.651654(16) 0.161437(14) 0.314573(11) 0.03849(6) Uani 1 1 d . . .
P1 P 0.90874(10) -0.47499(9) -0.34142(7) 0.0329(3) Uani 1 1 d . . .
P2 P 0.66871(10) -0.15912(9) -0.04295(7) 0.0331(3) Uani 1 1 d . . .
P3 P 0.60038(10) 0.02855(9) 0.32559(7) 0.0358(3) Uani 1 1 d . . .
Cl1 Cl 0.92283(12) -0.65237(10) -0.47286(8) 0.0546(4) Uani 1 1 d . . .
Cl2 Cl 1.12047(11) -0.53773(11) -0.39571(9) 0.0584(4) Uani 1 1 d . . .
Cl3 Cl 0.50654(11) -0.13128(9) 0.07191(8) 0.0465(3) Uani 1 1 d . . .
Cl4 Cl 0.71272(11) -0.22654(10) 0.11188(8) 0.0506(4) Uani 1 1 d . . .
Cl5 Cl 0.48525(12) 0.20022(11) 0.30192(11) 0.0665(5) Uani 1 1 d . . .
Cl6 Cl 0.64689(12) 0.10359(11) 0.18139(8) 0.0580(4) Uani 1 1 d . . .
C1 C 0.8168(4) -0.4716(3) -0.4160(3) 0.0374(12) Uani 1 1 d . . .
H1A H 0.8459 -0.488 -0.4637 0.045 Uiso 1 1 calc R . .
H1B H 0.7658 -0.5134 -0.4143 0.045 Uiso 1 1 calc R . .
C2 C 0.8364(4) -0.4261(4) -0.2619(3) 0.0438(13) Uani 1 1 d . . .
H2A H 0.7856 -0.4663 -0.2562 0.053 Uiso 1 1 calc R . .
H2B H 0.8773 -0.4147 -0.2167 0.053 Uiso 1 1 calc R . .
C3 C 0.9803(4) -0.3784(4) -0.3481(3) 0.0473(14) Uani 1 1 d . . .
H3A H 1.0272 -0.3651 -0.3064 0.057 Uiso 1 1 calc R . .
H3B H 1.0152 -0.3903 -0.3935 0.057 Uiso 1 1 calc R . .
C4 C 0.7261(4) -0.3567(4) -0.3352(3) 0.0475(14) Uani 1 1 d . . .
H4A H 0.6916 -0.3034 -0.3344 0.057 Uiso 1 1 calc R . .
H4B H 0.6792 -0.401 -0.3308 0.057 Uiso 1 1 calc R . .
C5 C 0.8665(4) -0.2799(4) -0.2796(3) 0.0470(14) Uani 1 1 d . . .
H5A H 0.8356 -0.2247 -0.278 0.056 Uiso 1 1 calc R . .
H5B H 0.9123 -0.2731 -0.2372 0.056 Uiso 1 1 calc R . .
C6 C 0.8530(4) -0.3141(4) -0.4106(3) 0.0473(14) Uani 1 1 d . . .
H6A H 0.8885 -0.3313 -0.4554 0.057 Uiso 1 1 calc R . .
H6B H 0.8229 -0.2593 -0.4121 0.057 Uiso 1 1 calc R . .
C7 C 0.7003(5) -0.3834(5) -0.4709(3) 0.0606(18) Uani 1 1 d . . .
H7A H 0.6723 -0.3272 -0.4654 0.091 Uiso 1 1 calc R . .
H7B H 0.6506 -0.4255 -0.4695 0.091 Uiso 1 1 calc R . .
H7C H 0.7307 -0.3976 -0.5177 0.091 Uiso 1 1 calc R . .
C11 C 0.9369(5) -0.6424(5) -0.2493(3) 0.0564(17) Uani 1 1 d . . .
C12 C 1.0355(5) -0.6154(4) -0.2372(3) 0.0573(17) Uani 1 1 d . . .
C13 C 1.0899(5) -0.6750(5) -0.2880(4) 0.0590(18) Uani 1 1 d . . .
C14 C 1.0242(5) -0.7342(4) -0.3328(4) 0.0593(17) Uani 1 1 d . . .
C15 C 0.9303(5) -0.7146(4) -0.3097(4) 0.0548(16) Uani 1 1 d . . .
C16 C 0.8387(6) -0.7652(6) -0.3398(5) 0.089(3) Uani 1 1 d . . .
H16A H 0.838 -0.7793 -0.3932 0.133 Uiso 1 1 calc R . .
H16B H 0.7836 -0.731 -0.3241 0.133 Uiso 1 1 calc R . .
H16C H 0.8365 -0.8175 -0.3212 0.133 Uiso 1 1 calc R . .
C17 C 1.0777(8) -0.5470(6) -0.1742(4) 0.111(4) Uani 1 1 d . . .
H17A H 1.0304 -0.5035 -0.1592 0.166 Uiso 1 1 calc R . .
H17B H 1.1335 -0.5211 -0.1902 0.166 Uiso 1 1 calc R . .
H17C H 1.0959 -0.5728 -0.1329 0.166 Uiso 1 1 calc R . .
C18 C 1.1981(6) -0.6759(7) -0.2936(7) 0.128(4) Uani 1 1 d . . .
H18A H 1.2137 -0.7004 -0.3439 0.192 Uiso 1 1 calc R . .
H18B H 1.226 -0.71 -0.2609 0.192 Uiso 1 1 calc R . .
H18C H 1.2234 -0.6179 -0.2797 0.192 Uiso 1 1 calc R . .
C19 C 1.0522(7) -0.8092(5) -0.3948(5) 0.097(3) Uani 1 1 d . . .
H19A H 1.0041 -0.8168 -0.435 0.145 Uiso 1 1 calc R . .
H19B H 1.0564 -0.8612 -0.3758 0.145 Uiso 1 1 calc R . .
H19C H 1.1136 -0.7966 -0.4126 0.145 Uiso 1 1 calc R . .
C20 C 0.8542(6) -0.6098(6) -0.1998(4) 0.093(3) Uani 1 1 d . . .
H20A H 0.8741 -0.5575 -0.1655 0.139 Uiso 1 1 calc R . .
H20B H 0.8369 -0.6529 -0.1726 0.139 Uiso 1 1 calc R . .
H20C H 0.7995 -0.5986 -0.2301 0.139 Uiso 1 1 calc R . .
C101 C 0.7375(4) -0.0740(4) 0.0230(3) 0.0417(13) Uani 1 1 d . . .
H10A H 0.6946 -0.043 0.0591 0.05 Uiso 1 1 calc R . .
H10B H 0.787 -0.1003 0.0496 0.05 Uiso 1 1 calc R . .
C102 C 0.5982(4) -0.0907(4) -0.0938(3) 0.0466(14) Uani 1 1 d . . .
H10C H 0.5634 -0.1268 -0.1361 0.056 Uiso 1 1 calc R . .
H10D H 0.5513 -0.0591 -0.0616 0.056 Uiso 1 1 calc R . .
C103 C 0.7642(4) -0.1931(4) -0.1091(3) 0.0492(14) Uani 1 1 d . . .
H10E H 0.815 -0.2214 -0.0856 0.059 Uiso 1 1 calc R . .
H10F H 0.7375 -0.2342 -0.1521 0.059 Uiso 1 1 calc R . .
C104 C 0.7088(4) 0.0303(4) -0.0613(3) 0.0468(14) Uani 1 1 d . . .
H10G H 0.6612 0.0583 -0.0277 0.056 Uiso 1 1 calc R . .
H10H H 0.74 0.0745 -0.0819 0.056 Uiso 1 1 calc R . .
C105 C 0.7322(5) -0.0728(4) -0.1700(3) 0.0571(17) Uani 1 1 d . . .
H10I H 0.6992 -0.114 -0.21 0.068 Uiso 1 1 calc R . .
H10J H 0.7645 -0.0303 -0.192 0.068 Uiso 1 1 calc R . .
C106 C 0.8534(4) -0.0586(4) -0.0742(4) 0.0552(16) Uani 1 1 d . . .
H10K H 0.8885 -0.0166 -0.0949 0.066 Uiso 1 1 calc R . .
H10L H 0.9001 -0.0894 -0.0491 0.066 Uiso 1 1 calc R . .
C107 C 0.8380(6) 0.0568(5) 0.0377(4) 0.074(2) Uani 1 1 d . . .
H10N H 0.8874 0.0306 0.0634 0.111 Uiso 1 1 calc R . .
H10O H 0.7942 0.0867 0.0728 0.111 Uiso 1 1 calc R . .
H10P H 0.8671 0.0971 0.0124 0.111 Uiso 1 1 calc R . .
C111 C 0.5490(6) -0.3497(4) -0.0889(3) 0.060(2) Uani 1 1 d . . .
C112 C 0.6200(6) -0.3854(4) -0.0462(4) 0.063(2) Uani 1 1 d . . .
C113 C 0.5786(6) -0.3933(4) 0.0210(4) 0.0587(18) Uani 1 1 d . . .
C114 C 0.4854(5) -0.3553(4) 0.0234(3) 0.0550(17) Uani 1 1 d . . .
C115 C 0.4698(5) -0.3271(4) -0.0456(3) 0.0529(16) Uani 1 1 d . . .
C116 C 0.5543(9) -0.3397(6) -0.1694(4) 0.119(4) Uani 1 1 d . . .
H11A H 0.6207 -0.3382 -0.1819 0.178 Uiso 1 1 calc R . .
H11B H 0.5241 -0.2869 -0.175 0.178 Uiso 1 1 calc R . .
H11C H 0.5215 -0.3877 -0.2019 0.178 Uiso 1 1 calc R . .
C117 C 0.7139(7) -0.4246(5) -0.0722(7) 0.125(4) Uani 1 1 d . . .
H11D H 0.7603 -0.417 -0.0309 0.188 Uiso 1 1 calc R . .
H11E H 0.7374 -0.3968 -0.1097 0.188 Uiso 1 1 calc R . .
H11F H 0.7041 -0.4852 -0.0926 0.188 Uiso 1 1 calc R . .
C118 C 0.6240(8) -0.4318(5) 0.0813(5) 0.106(4) Uani 1 1 d . . .
H11G H 0.5949 -0.4084 0.1274 0.158 Uiso 1 1 calc R . .
H11H H 0.6919 -0.4185 0.0861 0.158 Uiso 1 1 calc R . .
H11I H 0.6143 -0.4934 0.0692 0.158 Uiso 1 1 calc R . .
C119 C 0.4104(7) -0.3464(6) 0.0825(5) 0.104(4) Uani 1 1 d . . .
H11J H 0.4402 -0.356 0.1281 0.157 Uiso 1 1 calc R . .
H11K H 0.3593 -0.3882 0.066 0.157 Uiso 1 1 calc R . .
H11L H 0.3844 -0.2893 0.0907 0.157 Uiso 1 1 calc R . .
C120 C 0.3772(7) -0.2887(6) -0.0701(6) 0.119(4) Uani 1 1 d . . .
H12A H 0.3417 -0.2646 -0.0273 0.178 Uiso 1 1 calc R . .
H12B H 0.3388 -0.3331 -0.1024 0.178 Uiso 1 1 calc R . .
H12C H 0.3923 -0.2441 -0.0962 0.178 Uiso 1 1 calc R . .
C201 C 0.4890(4) -0.0141(3) 0.2740(3) 0.0386(12) Uani 1 1 d . . .
H20D H 0.4366 0.0243 0.2907 0.046 Uiso 1 1 calc R . .
H20E H 0.4959 -0.0152 0.2216 0.046 Uiso 1 1 calc R . .
C202 C 0.6768(4) -0.0644(4) 0.2949(3) 0.0433(13) Uani 1 1 d . . .
H20F H 0.6886 -0.0696 0.2426 0.052 Uiso 1 1 calc R . .
H20G H 0.7386 -0.0553 0.3226 0.052 Uiso 1 1 calc R . .
C203 C 0.5686(5) 0.0081(4) 0.4157(3) 0.0471(14) Uani 1 1 d . . .
H20H H 0.6242 0.0213 0.4504 0.056 Uiso 1 1 calc R . .
H20I H 0.5172 0.0465 0.4349 0.056 Uiso 1 1 calc R . .
C204 C 0.5458(4) -0.1667(3) 0.2594(3) 0.0417(13) Uani 1 1 d . . .
H20J H 0.5245 -0.2249 0.2606 0.05 Uiso 1 1 calc R . .
H20K H 0.5605 -0.1656 0.2085 0.05 Uiso 1 1 calc R . .
C205 C 0.6127(5) -0.1436(4) 0.3827(3) 0.0527(16) Uani 1 1 d . . .
H20L H 0.6721 -0.1284 0.4127 0.063 Uiso 1 1 calc R . .
H20M H 0.5926 -0.2008 0.3878 0.063 Uiso 1 1 calc R . .
C206 C 0.4500(5) -0.1018(4) 0.3668(3) 0.0486(15) Uani 1 1 d . . .
H20N H 0.4018 -0.0593 0.3849 0.058 Uiso 1 1 calc R . .
H20O H 0.4259 -0.1578 0.372 0.058 Uiso 1 1 calc R . .
C207 C 0.3723(4) -0.1342(4) 0.2411(4) 0.0555(16) Uani 1 1 d . . .
H20P H 0.3801 -0.1367 0.1891 0.083 Uiso 1 1 calc R . .
H20Q H 0.3216 -0.095 0.2582 0.083 Uiso 1 1 calc R . .
H20R H 0.3559 -0.1908 0.2485 0.083 Uiso 1 1 calc R . .
C211 C 0.7800(5) 0.1716(4) 0.3878(3) 0.0504(15) Uani 1 1 d . . .
C212 C 0.7081(5) 0.2247(4) 0.4244(3) 0.0569(17) Uani 1 1 d . . .
C213 C 0.6912(5) 0.2917(4) 0.3827(4) 0.065(2) Uani 1 1 d . . .
C214 C 0.7467(5) 0.2755(5) 0.3185(4) 0.065(2) Uani 1 1 d . . .
C215 C 0.8036(4) 0.1985(4) 0.3207(3) 0.0486(15) Uani 1 1 d . . .
C216 C 0.8322(5) 0.1019(5) 0.4189(4) 0.0641(19) Uani 1 1 d . . .
H21A H 0.8524 0.0577 0.3786 0.096 Uiso 1 1 calc R . .
H21B H 0.7894 0.0771 0.4487 0.096 Uiso 1 1 calc R . .
H21C H 0.8877 0.1269 0.449 0.096 Uiso 1 1 calc R . .
C217 C 0.6698(6) 0.2245(6) 0.4980(4) 0.087(3) Uani 1 1 d . . .
H21D H 0.6014 0.2335 0.496 0.13 Uiso 1 1 calc R . .
H21E H 0.7005 0.2701 0.5346 0.13 Uiso 1 1 calc R . .
H21F H 0.6825 0.1699 0.5112 0.13 Uiso 1 1 calc R . .
C218 C 0.6216(8) 0.3662(5) 0.4046(5) 0.106(3) Uani 1 1 d . . .
H21G H 0.5793 0.3699 0.3626 0.159 Uiso 1 1 calc R . .
H21H H 0.6577 0.4195 0.4203 0.159 Uiso 1 1 calc R . .
H21I H 0.5841 0.3562 0.4447 0.159 Uiso 1 1 calc R . .
C219 C 0.7480(6) 0.3324(5) 0.2635(5) 0.094(3) Uani 1 1 d . . .
H21J H 0.683 0.3419 0.2471 0.142 Uiso 1 1 calc R . .
H21K H 0.7836 0.3053 0.2216 0.142 Uiso 1 1 calc R . .
H21L H 0.7782 0.3869 0.2863 0.142 Uiso 1 1 calc R . .
C220 C 0.8771(5) 0.1629(6) 0.2683(4) 0.076(2) Uani 1 1 d . . .
H22A H 0.8614 0.1763 0.2207 0.114 Uiso 1 1 calc R . .
H22B H 0.879 0.1013 0.2633 0.114 Uiso 1 1 calc R . .
H22C H 0.9391 0.1878 0.2867 0.114 Uiso 1 1 calc R . .
N1 N 0.7732(3) -0.3831(3) -0.4094(2) 0.0393(10) Uani 1 1 d . . .
N2 N 0.7931(3) -0.3446(3) -0.2734(2) 0.0426(11) Uani 1 1 d . . .
N3 N 0.9184(4) -0.3031(3) -0.3480(3) 0.0478(12) Uani 1 1 d . . .
N4 N 0.7846(3) -0.0109(3) -0.0171(2) 0.0413(11) Uani 1 1 d . . .
N5 N 0.8045(4) -0.1181(3) -0.1330(3) 0.0490(12) Uani 1 1 d . . .
N6 N 0.6611(4) -0.0295(3) -0.1199(3) 0.0496(12) Uani 1 1 d . . .
N7 N 0.4635(3) -0.1037(3) 0.2834(2) 0.0418(11) Uani 1 1 d . . .
N8 N 0.5375(4) -0.0812(3) 0.4114(2) 0.0474(12) Uani 1 1 d . . .
N9 N 0.6312(3) -0.1458(3) 0.3060(2) 0.0453(11) Uani 1 1 d . . .
S1 S 0.58654(14) -0.59823(12) -0.31192(12) 0.0695(5) Uani 1 1 d D . .
O1 O 0.6080(7) -0.5466(6) -0.2450(5) 0.192(5) Uani 1 1 d . A .
O3 O 0.5944(5) -0.6867(4) -0.3199(5) 0.128(3) Uani 1 1 d . A .
O2 O 0.6157(12) -0.5595(9) -0.3731(10) 0.199(8) Uani 0.690(9) 1 d PD A 1
C30A C 0.4533(9) -0.5839(7) -0.3183(6) 0.079(4) Uiso 0.690(9) 1 d PD A 1
F1 F 0.4307(8) -0.5075(6) -0.3013(8) 0.162(5) Uani 0.690(9) 1 d PD A 1
F2 F 0.4179(6) -0.6202(7) -0.2705(6) 0.147(4) Uani 0.690(9) 1 d PD A 1
F3 F 0.4132(8) -0.6182(8) -0.3790(7) 0.168(5) Uani 0.690(9) 1 d PD A 1
O2B O 0.6720(13) -0.5843(15) -0.3532(11) 0.086(7) Uiso 0.310(9) 1 d PD A 2
C30B C 0.4793(18) -0.5901(15) -0.3711(13) 0.083(9) Uiso 0.310(9) 1 d PD A 2
F1B F 0.479(4) -0.5099(18) -0.355(3) 0.28(2) Uiso 0.310(9) 1 d PD A 2
F2B F 0.500(3) -0.544(2) -0.4157(18) 0.198(13) Uiso 0.310(9) 1 d PD A 2
F3B F 0.4807(17) -0.6548(14) -0.4211(11) 0.118(7) Uiso 0.310(9) 1 d PD A 2
S2 S 0.23714(13) 0.06851(13) 0.41545(10) 0.0603(4) Uani 1 1 d . . .
O4 O 0.2731(5) 0.0739(6) 0.3475(3) 0.139(3) Uani 1 1 d . . .
O5 O 0.2362(5) 0.1479(4) 0.4696(4) 0.115(2) Uani 1 1 d . . .
O6 O 0.2675(5) -0.0026(4) 0.4448(4) 0.108(2) Uani 1 1 d . . .
C302 C 0.1090(7) 0.0481(6) 0.3946(5) 0.080(2) Uani 1 1 d . . .
F4 F 0.0670(5) 0.0311(5) 0.4518(5) 0.161(3) Uani 1 1 d . . .
F5 F 0.0934(6) -0.0190(5) 0.3432(4) 0.170(3) Uani 1 1 d . . .
F6 F 0.0677(4) 0.1112(4) 0.3737(5) 0.173(4) Uani 1 1 d . . .
S3 S 1.0249(2) -0.27890(17) -0.06670(13) 0.0909(7) Uani 1 1 d D . .
O7 O 0.9877(5) -0.2029(4) -0.0193(4) 0.111(2) Uani 1 1 d . . .
O8 O 0.9593(7) -0.3383(5) -0.1042(5) 0.178(4) Uani 1 1 d . . .
O9 O 1.1097(11) -0.2631(9) -0.1069(7) 0.279(8) Uani 1 1 d . . .
C303 C 1.0866(13) -0.3381(12) -0.0011(10) 0.261(11) Uiso 1 1 d D . .
F7 F 1.1553(7) -0.2801(6) 0.0345(5) 0.197(3) Uiso 1 1 d D . .
F8 F 1.1332(8) -0.3988(7) -0.0401(6) 0.221(4) Uiso 1 1 d D . .
F9 F 1.0242(12) -0.3525(10) 0.0392(8) 0.311(7) Uiso 1 1 d D . .
C304 C 0.9568(12) 0.1352(9) 0.8327(7) 0.143(4) Uiso 1 1 d . . .
C305 C 1.0485(10) 0.1591(9) 0.8271(7) 0.157(5) Uiso 1 1 d . . .
H30A H 1.0908 0.115 0.8376 0.235 Uiso 1 1 calc R . .
H30B H 1.0628 0.2123 0.862 0.235 Uiso 1 1 calc R . .
H30C H 1.0575 0.1671 0.7775 0.235 Uiso 1 1 calc R . .
N10 N 0.8703(10) 0.1263(8) 0.8329(6) 0.164(4) Uiso 1 1 d . . .

loop_
_atom_site_aniso_label
_atom_site_aniso_U_11
_atom_site_aniso_U_22
_atom_site_aniso_U_33
_atom_site_aniso_U_23
_atom_site_aniso_U_13
_atom_site_aniso_U_12
Ir1 0.03744(11) 0.03914(12) 0.03559(11) 0.00836(9) 0.00535(8) 0.00830(9)
Ir2 0.03972(11) 0.03385(12) 0.03240(10) 0.00514(8) 0.00277(8) -0.00133(9)
Ir3 0.03990(12) 0.03704(12) 0.03792(11) 0.00802(9) -0.00503(8) -0.00208(9)
P1 0.0329(7) 0.0362(7) 0.0303(6) 0.0074(5) 0.0041(5) 0.0043(6)
P2 0.0341(7) 0.0335(7) 0.0305(6) 0.0036(5) 0.0038(5) 0.0014(6)
P3 0.0380(7) 0.0358(8) 0.0337(7) 0.0081(6) -0.0003(5) 0.0020(6)
Cl1 0.0701(10) 0.0527(9) 0.0387(7) 0.0045(6) 0.0014(7) 0.0115(8)
Cl2 0.0487(9) 0.0626(10) 0.0682(10) 0.0191(8) 0.0236(7) 0.0094(8)
Cl3 0.0496(8) 0.0436(8) 0.0462(7) 0.0063(6) 0.0116(6) 0.0108(7)
Cl4 0.0521(8) 0.0543(9) 0.0453(7) 0.0122(7) -0.0074(6) -0.0008(7)
Cl5 0.0484(9) 0.0512(10) 0.0988(13) 0.0139(9) -0.0036(8) 0.0125(8)
Cl6 0.0634(10) 0.0710(11) 0.0364(7) 0.0050(7) 0.0002(6) -0.0182(9)
C1 0.036(3) 0.033(3) 0.043(3) 0.005(2) 0.006(2) 0.008(2)
C2 0.052(3) 0.041(3) 0.037(3) 0.005(2) 0.006(2) 0.005(3)
C3 0.042(3) 0.044(4) 0.057(3) 0.010(3) 0.006(3) -0.001(3)
C4 0.046(3) 0.048(4) 0.051(3) 0.012(3) 0.014(3) 0.007(3)
C5 0.054(4) 0.032(3) 0.052(3) 0.000(3) 0.004(3) 0.006(3)
C6 0.055(4) 0.041(3) 0.050(3) 0.018(3) 0.014(3) 0.013(3)
C7 0.053(4) 0.070(5) 0.056(4) 0.010(3) -0.013(3) 0.013(4)
C11 0.060(4) 0.078(5) 0.043(3) 0.038(3) 0.008(3) 0.022(4)
C12 0.076(5) 0.056(4) 0.042(3) 0.017(3) -0.014(3) 0.001(4)
C13 0.041(3) 0.073(5) 0.075(4) 0.044(4) -0.001(3) 0.013(3)
C14 0.065(4) 0.048(4) 0.072(4) 0.026(3) 0.013(3) 0.005(4)
C15 0.050(4) 0.062(4) 0.060(4) 0.032(3) -0.005(3) -0.004(3)
C16 0.069(5) 0.102(7) 0.107(6) 0.057(5) -0.026(5) -0.037(5)
C17 0.158(10) 0.094(7) 0.076(6) 0.018(5) -0.057(6) -0.011(7)
C18 0.046(5) 0.164(10) 0.213(11) 0.131(9) 0.002(6) 0.014(6)
C19 0.131(8) 0.067(6) 0.091(6) 0.009(5) 0.026(6) 0.035(6)
C20 0.108(7) 0.128(8) 0.066(5) 0.061(5) 0.048(4) 0.055(6)
C101 0.046(3) 0.043(3) 0.033(3) 0.004(2) -0.007(2) -0.011(3)
C102 0.042(3) 0.047(4) 0.049(3) 0.007(3) -0.007(2) 0.004(3)
C103 0.052(4) 0.034(3) 0.059(4) 0.002(3) 0.016(3) 0.009(3)
C104 0.041(3) 0.037(3) 0.065(4) 0.016(3) 0.013(3) 0.008(3)
C105 0.078(5) 0.053(4) 0.042(3) 0.013(3) 0.012(3) 0.003(4)
C106 0.035(3) 0.064(4) 0.076(4) 0.035(4) 0.018(3) 0.001(3)
C107 0.077(5) 0.065(5) 0.078(5) 0.012(4) -0.002(4) -0.039(4)
C111 0.101(6) 0.035(3) 0.038(3) -0.008(3) 0.003(3) -0.023(4)
C112 0.087(5) 0.021(3) 0.071(4) -0.019(3) 0.027(4) -0.003(3)
C113 0.088(5) 0.026(3) 0.060(4) 0.010(3) -0.013(4) -0.012(3)
C114 0.068(4) 0.045(4) 0.050(3) 0.007(3) 0.010(3) -0.020(3)
C115 0.063(4) 0.038(3) 0.049(3) -0.005(3) -0.012(3) -0.011(3)
C116 0.213(12) 0.090(7) 0.039(4) -0.016(4) 0.001(5) -0.066(8)
C117 0.091(7) 0.041(5) 0.218(11) -0.045(6) 0.060(7) 0.001(5)
C118 0.158(10) 0.051(5) 0.107(7) 0.027(5) -0.055(6) -0.002(6)
C119 0.119(8) 0.084(6) 0.107(7) 0.002(5) 0.055(6) -0.050(6)
C120 0.092(7) 0.098(7) 0.164(9) 0.040(7) -0.069(7) -0.036(6)
C201 0.041(3) 0.036(3) 0.041(3) 0.013(2) 0.006(2) 0.007(2)
C202 0.037(3) 0.050(4) 0.041(3) 0.006(3) 0.003(2) 0.006(3)
C203 0.057(4) 0.044(3) 0.040(3) 0.006(3) 0.014(3) 0.009(3)
C204 0.060(4) 0.022(3) 0.038(3) -0.006(2) 0.010(2) 0.011(3)
C205 0.077(5) 0.041(3) 0.041(3) 0.012(3) 0.000(3) 0.014(3)
C206 0.065(4) 0.049(4) 0.037(3) 0.016(3) 0.024(3) -0.001(3)
C207 0.045(3) 0.051(4) 0.073(4) 0.016(3) 0.009(3) -0.009(3)
C211 0.056(4) 0.046(4) 0.047(3) 0.008(3) -0.010(3) -0.010(3)
C212 0.070(4) 0.051(4) 0.038(3) -0.017(3) -0.009(3) 0.000(3)
C213 0.073(5) 0.044(4) 0.062(4) -0.017(3) -0.033(4) -0.007(4)
C214 0.075(5) 0.061(4) 0.056(4) 0.017(3) -0.031(4) -0.030(4)
C215 0.039(3) 0.050(4) 0.052(3) 0.004(3) -0.010(3) -0.015(3)
C216 0.065(4) 0.070(5) 0.055(4) 0.013(3) -0.017(3) 0.007(4)
C217 0.095(6) 0.099(7) 0.052(4) -0.018(4) 0.003(4) 0.006(5)
C218 0.147(10) 0.055(5) 0.107(7) -0.002(5) 0.000(6) 0.010(6)
C219 0.097(6) 0.078(6) 0.119(7) 0.060(5) -0.045(5) -0.047(5)
C220 0.048(4) 0.109(7) 0.076(5) 0.030(5) 0.000(3) -0.015(4)
N1 0.038(2) 0.040(3) 0.041(2) 0.011(2) 0.0020(19) 0.012(2)
N2 0.046(3) 0.043(3) 0.037(2) 0.002(2) 0.010(2) 0.007(2)
N3 0.050(3) 0.040(3) 0.055(3) 0.013(2) 0.011(2) -0.002(2)
N4 0.036(2) 0.042(3) 0.044(2) 0.006(2) 0.0029(19) -0.005(2)
N5 0.048(3) 0.048(3) 0.050(3) 0.005(2) 0.019(2) 0.002(3)
N6 0.062(3) 0.043(3) 0.048(3) 0.018(2) 0.006(2) 0.003(3)
N7 0.044(3) 0.038(3) 0.043(2) 0.009(2) 0.005(2) 0.002(2)
N8 0.063(3) 0.043(3) 0.037(2) 0.008(2) 0.010(2) 0.006(3)
N9 0.049(3) 0.042(3) 0.044(3) 0.006(2) 0.006(2) 0.011(2)
S1 0.0639(12) 0.0462(10) 0.0969(14) 0.0099(10) 0.0129(10) -0.0084(9)
O1 0.198(9) 0.173(9) 0.156(8) -0.063(7) -0.059(7) 0.005(8)
O3 0.099(5) 0.059(4) 0.229(8) 0.036(5) 0.005(5) 0.000(4)
O2 0.157(14) 0.148(12) 0.34(2) 0.128(13) 0.132(15) 0.000(11)
F1 0.112(7) 0.109(8) 0.277(15) 0.067(8) 0.025(9) 0.068(6)
F2 0.076(5) 0.186(10) 0.195(10) 0.065(8) 0.053(6) 0.028(6)
F3 0.095(7) 0.249(14) 0.164(9) 0.070(9) -0.083(7) -0.055(8)
S2 0.0546(10) 0.0719(12) 0.0611(10) 0.0278(9) 0.0081(8) 0.0223(9)
O4 0.098(5) 0.251(10) 0.088(4) 0.079(5) 0.028(4) -0.006(6)
O5 0.125(6) 0.094(5) 0.111(5) -0.004(4) -0.040(4) 0.021(4)
O6 0.108(5) 0.103(5) 0.130(5) 0.061(4) 0.012(4) 0.058(4)
C302 0.083(6) 0.065(5) 0.098(6) 0.029(5) 0.005(5) 0.008(5)
F4 0.107(5) 0.187(7) 0.218(7) 0.098(6) 0.069(5) 0.013(5)
F5 0.188(7) 0.138(6) 0.164(6) 0.006(5) -0.057(5) -0.060(6)
F6 0.070(3) 0.111(5) 0.364(11) 0.129(6) -0.075(5) -0.001(3)
S3 0.1087(19) 0.0836(16) 0.0797(14) 0.0217(12) -0.0260(13) -0.0004(15)
O7 0.107(5) 0.085(5) 0.134(5) 0.014(4) -0.023(4) 0.030(4)
O8 0.176(8) 0.117(6) 0.203(8) -0.024(6) -0.128(7) -0.009(6)
O9 0.340(17) 0.285(15) 0.232(12) 0.061(10) 0.201(13) -0.041(13)

loop_
_atom_type_symbol
_atom_type_description
_atom_type_scat_dispersion_real
_atom_type_scat_dispersion_imag
_atom_type_scat_source
C C 0.0033 0.0016 'International Tables Vol C Tables 4.2.6.8 and 6.1.1.4'
H H 0 0 'International Tables Vol C Tables 4.2.6.8 and 6.1.1.4'
N N 0.0061 0.0033 'International Tables Vol C Tables 4.2.6.8 and 6.1.1.4'
P P 0.1023 0.0942 'International Tables Vol C Tables 4.2.6.8 and 6.1.1.4'
Cl Cl 0.1484 0.1585 'International Tables Vol C Tables 4.2.6.8 and 6.1.1.4'
Ir Ir -1.4442 7.9887 'International Tables Vol C Tables 4.2.6.8 and 6.1.1.4'
F F 0.0171 0.0103 'International Tables Vol C Tables 4.2.6.8 and 6.1.1.4'
O O 0.0106 0.006 'International Tables Vol C Tables 4.2.6.8 and 6.1.1.4'
S S 0.1246 0.1234 'International Tables Vol C Tables 4.2.6.8 and 6.1.1.4'

loop_
_geom_angle_atom_site_label_1
_geom_angle_atom_site_label_2
_geom_angle_atom_site_label_3
_geom_angle
C12 Ir1 C11 38.5(2)
C12 Ir1 C15 64.1(2)
C11 Ir1 C15 38.1(2)
C12 Ir1 C14 63.3(3)
C11 Ir1 C14 62.8(3)
C15 Ir1 C14 37.3(2)
C12 Ir1 C13 38.1(3)
C11 Ir1 C13 63.1(2)
C15 Ir1 C13 62.7(2)
C14 Ir1 C13 37.1(2)
C12 Ir1 P1 109.9(2)
C11 Ir1 P1 101.31(18)
C15 Ir1 P1 125.11(19)
C14 Ir1 P1 162.22(18)
C13 Ir1 P1 144.9(2)
C12 Ir1 Cl1 155.97(18)
C11 Ir1 Cl1 126.12(19)
C15 Ir1 Cl1 93.51(17)
C14 Ir1 Cl1 93.75(19)
C13 Ir1 Cl1 125.1(2)
P1 Ir1 Cl1 89.74(5)
C12 Ir1 Cl2 105.4(2)
C11 Ir1 Cl2 143.75(19)
C15 Ir1 Cl2 147.58(19)
C14 Ir1 Cl2 110.28(19)
C13 Ir1 Cl2 89.81(17)
P1 Ir1 Cl2 87.21(5)
Cl1 Ir1 Cl2 88.65(6)
C115 Ir2 C112 64.3(3)
C115 Ir2 C111 37.6(3)
C112 Ir2 C111 38.5(3)
C115 Ir2 C114 38.5(2)
C112 Ir2 C114 63.9(3)
C111 Ir2 C114 63.3(2)
C115 Ir2 C113 63.3(3)
C112 Ir2 C113 37.7(3)
C111 Ir2 C113 62.7(2)
C114 Ir2 C113 37.5(3)
C115 Ir2 P2 119.21(18)
C112 Ir2 P2 110.63(19)
C111 Ir2 P2 98.48(17)
C114 Ir2 P2 157.69(17)
C113 Ir2 P2 147.0(2)
C115 Ir2 Cl4 151.43(18)
C112 Ir2 Cl4 105.1(2)
C111 Ir2 Cl4 143.1(2)
C114 Ir2 Cl4 113.04(18)
C113 Ir2 Cl4 91.78(17)
P2 Ir2 Cl4 89.24(5)
C115 Ir2 Cl3 96.55(19)
C112 Ir2 Cl3 159.8(2)
C111 Ir2 Cl3 127.9(2)
C114 Ir2 Cl3 97.35(19)
C113 Ir2 Cl3 129.3(2)
P2 Ir2 Cl3 83.72(5)
Cl4 Ir2 Cl3 88.74(5)
C212 Ir3 C211 38.0(2)
C212 Ir3 C215 65.2(2)
C211 Ir3 C215 38.7(2)
C212 Ir3 C214 64.5(2)
C211 Ir3 C214 63.8(2)
C215 Ir3 C214 38.9(3)
C212 Ir3 C213 38.5(2)
C211 Ir3 C213 62.7(2)
C215 Ir3 C213 63.7(3)
C214 Ir3 C213 37.2(3)
C212 Ir3 P3 105.72(19)
C211 Ir3 P3 98.12(16)
C215 Ir3 P3 122.75(18)
C214 Ir3 P3 160.9(2)
C213 Ir3 P3 141.5(2)
C212 Ir3 Cl5 108.4(2)
C211 Ir3 Cl5 146.22(19)
C215 Ir3 Cl5 148.90(18)
C214 Ir3 Cl5 110.1(2)
C213 Ir3 Cl5 92.0(2)
P3 Ir3 Cl5 88.34(6)
C212 Ir3 Cl6 159.29(19)
C211 Ir3 Cl6 124.92(18)
C215 Ir3 Cl6 94.15(16)
C214 Ir3 Cl6 98.81(19)
C213 Ir3 Cl6 132.2(2)
P3 Ir3 Cl6 86.31(5)
Cl5 Ir3 Cl6 88.43(6)
C1 P1 C2 97.6(3)
C1 P1 C3 98.6(3)
C2 P1 C3 98.5(3)
C1 P1 Ir1 116.55(17)
C2 P1 Ir1 122.50(19)
C3 P1 Ir1 118.5(2)
C101 P2 C102 99.0(3)
C101 P2 C103 98.3(3)
C102 P2 C103 99.8(3)
C101 P2 Ir2 114.20(17)
C102 P2 Ir2 120.30(19)
C103 P2 Ir2 121.02(19)
C203 P3 C201 97.2(3)
C203 P3 C202 99.5(3)
C201 P3 C202 98.4(3)
C203 P3 Ir3 120.78(19)
C201 P3 Ir3 117.26(18)
C202 P3 Ir3 119.19(19)
N1 C1 P1 112.4(3)
N1 C1 H1A 109.1
P1 C1 H1A 109.1
N1 C1 H1B 109.1
P1 C1 H1B 109.1
H1A C1 H1B 107.9
N2 C2 P1 110.9(4)
N2 C2 H2A 109.5
P1 C2 H2A 109.5
N2 C2 H2B 109.5
P1 C2 H2B 109.5
H2A C2 H2B 108
N3 C3 P1 111.5(4)
N3 C3 H3A 109.3
P1 C3 H3A 109.3
N3 C3 H3B 109.3
P1 C3 H3B 109.3
H3A C3 H3B 108
N2 C4 N1 113.1(5)
N2 C4 H4A 109
N1 C4 H4A 109
N2 C4 H4B 109
N1 C4 H4B 109
H4A C4 H4B 107.8
N3 C5 N2 112.6(4)
N3 C5 H5A 109.1
N2 C5 H5A 109.1
N3 C5 H5B 109.1
N2 C5 H5B 109.1
H5A C5 H5B 107.8
N3 C6 N1 112.6(4)
N3 C6 H6A 109.1
N1 C6 H6A 109.1
N3 C6 H6B 109.1
N1 C6 H6B 109.1
H6A C6 H6B 107.8
N1 C7 H7A 109.5
N1 C7 H7B 109.5
H7A C7 H7B 109.5
N1 C7 H7C 109.5
H7A C7 H7C 109.5
H7B C7 H7C 109.5
C15 C11 C12 108.2(6)
C15 C11 C20 124.5(7)
C12 C11 C20 126.8(7)
C15 C11 Ir1 71.5(3)
C12 C11 Ir1 70.2(3)
C20 C11 Ir1 130.9(5)
C13 C12 C11 107.3(6)
C13 C12 C17 125.3(7)
C11 C12 C17 126.6(7)
C13 C12 Ir1 73.5(3)
C11 C12 Ir1 71.3(3)
C17 C12 Ir1 128.7(5)
C14 C13 C12 107.7(6)
C14 C13 C18 125.3(8)
C12 C13 C18 127.0(8)
C14 C13 Ir1 71.1(4)
C12 C13 Ir1 68.5(3)
C18 C13 Ir1 126.0(5)
C15 C14 C13 109.0(6)
C15 C14 C19 126.1(7)
C13 C14 C19 125.0(7)
C15 C14 Ir1 70.2(4)
C13 C14 Ir1 71.8(4)
C19 C14 Ir1 125.5(5)
C14 C15 C11 107.8(6)
C14 C15 C16 126.4(7)
C11 C15 C16 125.7(7)
C14 C15 Ir1 72.5(4)
C11 C15 Ir1 70.4(3)
C16 C15 Ir1 126.0(4)
C15 C16 H16A 109.5
C15 C16 H16B 109.5
H16A C16 H16B 109.5
C15 C16 H16C 109.5
H16A C16 H16C 109.5
H16B C16 H16C 109.5
C12 C17 H17A 109.5
C12 C17 H17B 109.5
H17A C17 H17B 109.5
C12 C17 H17C 109.5
H17A C17 H17C 109.5
H17B C17 H17C 109.5
C13 C18 H18A 109.5
C13 C18 H18B 109.5
H18A C18 H18B 109.5
C13 C18 H18C 109.5
H18A C18 H18C 109.5
H18B C18 H18C 109.5
C14 C19 H19A 109.5
C14 C19 H19B 109.5
H19A C19 H19B 109.5
C14 C19 H19C 109.5
H19A C19 H19C 109.5
H19B C19 H19C 109.5
C11 C20 H20A 109.5
C11 C20 H20B 109.5
H20A C20 H20B 109.5
C11 C20 H20C 109.5
H20A C20 H20C 109.5
H20B C20 H20C 109.5
N4 C101 P2 111.1(3)
N4 C101 H10A 109.4
P2 C101 H10A 109.4
N4 C101 H10B 109.4
P2 C101 H10B 109.4
H10A C101 H10B 108
N6 C102 P2 110.9(4)
N6 C102 H10C 109.5
P2 C102 H10C 109.5
N6 C102 H10D 109.5
P2 C102 H10D 109.5
H10C C102 H10D 108
N5 C103 P2 110.3(4)
N5 C103 H10E 109.6
P2 C103 H10E 109.6
N5 C103 H10F 109.6
P2 C103 H10F 109.6
H10E C103 H10F 108.1
N6 C104 N4 113.4(5)
N6 C104 H10G 108.9
N4 C104 H10G 108.9
N6 C104 H10H 108.9
N4 C104 H10H 108.9
H10G C104 H10H 107.7
N5 C105 N6 113.0(5)
N5 C105 H10I 109
N6 C105 H10I 109
N5 C105 H10J 109
N6 C105 H10J 109
H10I C105 H10J 107.8
N5 C106 N4 112.7(4)
N5 C106 H10K 109.1
N4 C106 H10K 109.1
N5 C106 H10L 109.1
N4 C106 H10L 109.1
H10K C106 H10L 107.8
N4 C107 H10N 109.5
N4 C107 H10O 109.5
H10N C107 H10O 109.5
N4 C107 H10P 109.5
H10N C107 H10P 109.5
H10O C107 H10P 109.5
C115 C111 C112 108.4(6)
C115 C111 C116 124.2(8)
C112 C111 C116 127.4(8)
C115 C111 Ir2 70.3(3)
C112 C111 Ir2 69.7(3)
C116 C111 Ir2 127.4(4)
C113 C112 C111 107.5(6)
C113 C112 C117 124.4(8)
C111 C112 C117 127.0(8)
C113 C112 Ir2 74.3(3)
C111 C112 Ir2 71.8(4)
C117 C112 Ir2 128.6(5)
C112 C113 C114 108.5(6)
C112 C113 C118 126.8(8)
C114 C113 C118 124.6(7)
C112 C113 Ir2 67.9(3)
C114 C113 Ir2 70.8(3)
C118 C113 Ir2 125.7(4)
C113 C114 C115 106.4(6)
C113 C114 C119 130.4(7)
C115 C114 C119 123.2(8)
C113 C114 Ir2 71.7(3)
C115 C114 Ir2 68.2(3)
C119 C114 Ir2 126.3(5)
C111 C115 C114 108.7(6)
C111 C115 C120 125.9(7)
C114 C115 C120 125.1(7)
C111 C115 Ir2 72.1(4)
C114 C115 Ir2 73.3(3)
C120 C115 Ir2 126.1(5)
C111 C116 H11A 109.5
C111 C116 H11B 109.5
H11A C116 H11B 109.5
C111 C116 H11C 109.5
H11A C116 H11C 109.5
H11B C116 H11C 109.5
C112 C117 H11D 109.5
C112 C117 H11E 109.5
H11D C117 H11E 109.5
C112 C117 H11F 109.5
H11D C117 H11F 109.5
H11E C117 H11F 109.5
C113 C118 H11G 109.5
C113 C118 H11H 109.5
H11G C118 H11H 109.5
C113 C118 H11I 109.5
H11G C118 H11I 109.5
H11H C118 H11I 109.5
C114 C119 H11J 109.5
C114 C119 H11K 109.5
H11J C119 H11K 109.5
C114 C119 H11L 109.5
H11J C119 H11L 109.5
H11K C119 H11L 109.5
C115 C120 H12A 109.5
C115 C120 H12B 109.5
H12A C120 H12B 109.5
C115 C120 H12C 109.5
H12A C120 H12C 109.5
H12B C120 H12C 109.5
N7 C201 P3 112.8(4)
N7 C201 H20D 109
P3 C201 H20D 109
N7 C201 H20E 109
P3 C201 H20E 109
H20D C201 H20E 107.8
N9 C202 P3 111.5(4)
N9 C202 H20F 109.3
P3 C202 H20F 109.3
N9 C202 H20G 109.3
P3 C202 H20G 109.3
H20F C202 H20G 108
N8 C203 P3 112.6(4)
N8 C203 H20H 109.1
P3 C203 H20H 109.1
N8 C203 H20I 109.1
P3 C203 H20I 109.1
H20H C203 H20I 107.8
N9 C204 N7 112.5(4)
N9 C204 H20J 109.1
N7 C204 H20J 109.1
N9 C204 H20K 109.1
N7 C204 H20K 109.1
H20J C204 H20K 107.8
N9 C205 N8 112.9(5)
N9 C205 H20L 109
N8 C205 H20L 109
N9 C205 H20M 109
N8 C205 H20M 109
H20L C205 H20M 107.8
N8 C206 N7 112.7(4)
N8 C206 H20N 109
N7 C206 H20N 109
N8 C206 H20O 109
N7 C206 H20O 109
H20N C206 H20O 107.8
N7 C207 H20P 109.5
N7 C207 H20Q 109.5
H20P C207 H20Q 109.5
N7 C207 H20R 109.5
H20P C207 H20R 109.5
H20Q C207 H20R 109.5
C212 C211 C215 110.5(6)
C212 C211 C216 124.5(6)
C215 C211 C216 124.7(6)
C212 C211 Ir3 71.1(3)
C215 C211 Ir3 70.9(3)
C216 C211 Ir3 129.5(4)
C211 C212 C213 106.2(6)
C211 C212 C217 128.1(7)
C213 C212 C217 124.7(7)
C211 C212 Ir3 71.0(3)
C213 C212 Ir3 73.0(3)
C217 C212 Ir3 129.6(5)
C214 C213 C212 109.4(7)
C214 C213 C218 126.3(8)
C212 C213 C218 124.3(8)
C214 C213 Ir3 70.9(3)
C212 C213 Ir3 68.5(3)
C218 C213 Ir3 125.5(5)
C213 C214 C215 107.5(6)
C213 C214 C219 123.8(8)
C215 C214 C219 128.6(8)
C213 C214 Ir3 71.9(4)
C215 C214 Ir3 69.1(3)
C219 C214 Ir3 127.2(4)
C211 C215 C214 106.1(6)
C211 C215 C220 127.7(7)
C214 C215 C220 125.8(6)
C211 C215 Ir3 70.4(3)
C214 C215 Ir3 72.0(3)
C220 C215 Ir3 127.2(4)
C211 C216 H21A 109.5
C211 C216 H21B 109.5
H21A C216 H21B 109.5
C211 C216 H21C 109.5
H21A C216 H21C 109.5
H21B C216 H21C 109.5
C212 C217 H21D 109.5
C212 C217 H21E 109.5
H21D C217 H21E 109.5
C212 C217 H21F 109.5
H21D C217 H21F 109.5
H21E C217 H21F 109.5
C213 C218 H21G 109.5
C213 C218 H21H 109.5
H21G C218 H21H 109.5
C213 C218 H21I 109.5
H21G C218 H21I 109.5
H21H C218 H21I 109.5
C214 C219 H21J 109.5
C214 C219 H21K 109.5
H21J C219 H21K 109.5
C214 C219 H21L 109.5
H21J C219 H21L 109.5
H21K C219 H21L 109.5
C215 C220 H22A 109.5
C215 C220 H22B 109.5
H22A C220 H22B 109.5
C215 C220 H22C 109.5
H22A C220 H22C 109.5
H22B C220 H22C 109.5
C7 N1 C4 109.5(4)
C7 N1 C1 110.4(4)
C4 N1 C1 109.9(4)
C7 N1 C6 109.8(4)
C4 N1 C6 106.6(4)
C1 N1 C6 110.5(4)
C4 N2 C5 110.2(4)
C4 N2 C2 113.0(4)
C5 N2 C2 112.1(5)
C6 N3 C5 110.2(5)
C6 N3 C3 113.1(5)
C5 N3 C3 111.9(5)
C107 N4 C104 110.1(5)
C107 N4 C101 109.5(4)
C104 N4 C101 110.9(4)
C107 N4 C106 110.0(5)
C104 N4 C106 106.1(4)
C101 N4 C106 110.3(4)
C106 N5 C105 109.6(5)
C106 N5 C103 113.1(5)
C105 N5 C103 112.7(5)
C104 N6 C105 109.3(5)
C104 N6 C102 113.2(4)
C105 N6 C102 112.4(5)
C207 N7 C201 110.2(4)
C207 N7 C204 111.0(4)
C201 N7 C204 111.0(4)
C207 N7 C206 108.7(4)
C201 N7 C206 109.2(4)
C204 N7 C206 106.7(4)
C206 N8 C203 111.6(5)
C206 N8 C205 109.7(5)
C203 N8 C205 112.2(5)
C204 N9 C205 111.4(5)
C204 N9 C202 110.9(4)
C205 N9 C202 112.6(4)
O1 S1 O3 119.2(6)
O1 S1 O2 112.1(8)
O3 S1 O2 118.0(7)
O1 S1 O2B 101.4(10)
O3 S1 O2B 97.3(10)
O2 S1 O2B 38.5(9)
O1 S1 C30B 125.3(9)
O3 S1 C30B 101.8(8)
O2 S1 C30B 72.0(12)
O2B S1 C30B 107.9(12)
O1 S1 C30A 99.9(6)
O3 S1 C30A 102.6(5)
O2 S1 C30A 100.4(8)
O2B S1 C30A 138.6(9)
C30B S1 C30A 32.7(9)
F1 C30A F3 109.8(12)
F1 C30A F2 106.0(12)
F3 C30A F2 106.3(11)
F1 C30A S1 112.4(9)
F3 C30A S1 114.9(9)
F2 C30A S1 106.8(8)
F3B C30B F1B 147(4)
F3B C30B F2B 90(3)
F1B C30B F2B 57(3)
F3B C30B S1 104.5(17)
F1B C30B S1 94(3)
F2B C30B S1 108(2)
F2B F1B C30B 61.6(17)
F1B F2B C30B 61.2(16)
F1B F2B F3B 105(2)
C30B F2B F3B 44.4(13)
C30B F3B F2B 45.3(13)
O4 S2 O6 115.9(5)
O4 S2 O5 115.7(5)
O6 S2 O5 113.8(4)
O4 S2 C302 103.9(4)
O6 S2 C302 103.8(4)
O5 S2 C302 101.2(4)
F6 C302 F5 107.6(9)
F6 C302 F4 109.8(9)
F5 C302 F4 104.8(8)
F6 C302 S2 112.0(6)
F5 C302 S2 111.6(7)
F4 C302 S2 110.8(7)
O8 S3 O7 117.1(5)
O8 S3 O9 116.4(7)
O7 S3 O9 114.7(6)
O8 S3 C303 102.6(7)
O7 S3 C303 104.3(7)
O9 S3 C303 97.6(9)
F9 C303 F8 121.6(19)
F9 C303 F7 113.4(18)
F8 C303 F7 105.1(15)
F9 C303 S3 105.0(14)
F8 C303 S3 107.0(13)
F7 C303 S3 102.9(12)
N10 C304 C305 168.6(17)
C304 C305 H30A 109.5
C304 C305 H30B 109.5
H30A C305 H30B 109.5
C304 C305 H30C 109.5
H30A C305 H30C 109.5
H30B C305 H30C 109.5

loop_
_geom_bond_atom_site_label_1
_geom_bond_atom_site_label_2
_geom_bond_distance
Ir1 C12 2.153(5)
Ir1 C11 2.166(5)
Ir1 C15 2.180(6)
Ir1 C14 2.210(7)
Ir1 C13 2.219(6)
Ir1 P1 2.2873(14)
Ir1 Cl1 2.4073(14)
Ir1 Cl2 2.4069(15)
Ir2 C115 2.146(5)
Ir2 C112 2.141(6)
Ir2 C111 2.169(5)
Ir2 C114 2.213(6)
Ir2 C113 2.225(6)
Ir2 P2 2.2678(13)
Ir2 Cl4 2.3962(14)
Ir2 Cl3 2.4129(14)
Ir3 C212 2.168(5)
Ir3 C211 2.167(6)
Ir3 C215 2.174(5)
Ir3 C214 2.214(6)
Ir3 C213 2.228(6)
Ir3 P3 2.2662(14)
Ir3 Cl5 2.4045(17)
Ir3 Cl6 2.4276(14)
P1 C1 1.839(5)
P1 C2 1.848(6)
P1 C3 1.845(6)
P2 C101 1.841(5)
P2 C102 1.832(6)
P2 C103 1.846(6)
P3 C203 1.826(5)
P3 C201 1.823(5)
P3 C202 1.826(6)
C1 N1 1.512(7)
C1 H1A 0.97
C1 H1B 0.97
C2 N2 1.475(7)
C2 H2A 0.97
C2 H2B 0.97
C3 N3 1.472(7)
C3 H3A 0.97
C3 H3B 0.97
C4 N2 1.416(7)
C4 N1 1.520(7)
C4 H4A 0.97
C4 H4B 0.97
C5 N3 1.460(7)
C5 N2 1.464(7)
C5 H5A 0.97
C5 H5B 0.97
C6 N3 1.413(7)
C6 N1 1.552(7)
C6 H6A 0.97
C6 H6B 0.97
C7 N1 1.481(7)
C7 H7A 0.96
C7 H7B 0.96
C7 H7C 0.96
C11 C15 1.418(9)
C11 C12 1.423(9)
C11 C20 1.521(9)
C12 C13 1.427(9)
C12 C17 1.503(9)
C13 C14 1.409(9)
C13 C18 1.508(10)
C14 C15 1.405(9)
C14 C19 1.529(10)
C15 C16 1.515(9)
C16 H16A 0.96
C16 H16B 0.96
C16 H16C 0.96
C17 H17A 0.96
C17 H17B 0.96
C17 H17C 0.96
C18 H18A 0.96
C18 H18B 0.96
C18 H18C 0.96
C19 H19A 0.96
C19 H19B 0.96
C19 H19C 0.96
C20 H20A 0.96
C20 H20B 0.96
C20 H20C 0.96
C101 N4 1.519(7)
C101 H10A 0.97
C101 H10B 0.97
C102 N6 1.464(7)
C102 H10C 0.97
C102 H10D 0.97
C103 N5 1.464(7)
C103 H10E 0.97
C103 H10F 0.97
C104 N6 1.412(7)
C104 N4 1.531(7)
C104 H10G 0.97
C104 H10H 0.97
C105 N5 1.461(8)
C105 N6 1.456(8)
C105 H10I 0.97
C105 H10J 0.97
C106 N5 1.420(8)
C106 N4 1.534(7)
C106 H10K 0.97
C106 H10L 0.97
C107 N4 1.478(7)
C107 H10N 0.96
C107 H10O 0.96
C107 H10P 0.96
C111 C115 1.391(10)
C111 C112 1.422(10)
C111 C116 1.528(9)
C112 C113 1.414(9)
C112 C117 1.501(10)
C113 C114 1.426(10)
C113 C118 1.491(9)
C114 C115 1.438(9)
C114 C119 1.526(10)
C115 C120 1.514(11)
C116 H11A 0.96
C116 H11B 0.96
C116 H11C 0.96
C117 H11D 0.96
C117 H11E 0.96
C117 H11F 0.96
C118 H11G 0.96
C118 H11H 0.96
C118 H11I 0.96
C119 H11J 0.96
C119 H11K 0.96
C119 H11L 0.96
C120 H12A 0.96
C120 H12B 0.96
C120 H12C 0.96
C201 N7 1.506(7)
C201 H20D 0.97
C201 H20E 0.97
C202 N9 1.487(7)
C202 H20F 0.97
C202 H20G 0.97
C203 N8 1.460(7)
C203 H20H 0.97
C203 H20I 0.97
C204 N9 1.425(7)
C204 N7 1.539(7)
C204 H20J 0.97
C204 H20K 0.97
C205 N9 1.438(7)
C205 N8 1.479(8)
C205 H20L 0.97
C205 H20M 0.97
C206 N8 1.429(8)
C206 N7 1.547(6)
C206 H20N 0.97
C206 H20O 0.97
C207 N7 1.477(7)
C207 H20P 0.96
C207 H20Q 0.96
C207 H20R 0.96
C211 C212 1.410(9)
C211 C215 1.437(8)
C211 C216 1.517(9)
C212 C213 1.449(10)
C212 C217 1.476(9)
C213 C214 1.418(10)
C213 C218 1.528(11)
C214 C215 1.461(10)
C214 C219 1.489(9)
C215 C220 1.468(9)
C216 H21A 0.96
C216 H21B 0.96
C216 H21C 0.96
C217 H21D 0.96
C217 H21E 0.96
C217 H21F 0.96
C218 H21G 0.96
C218 H21H 0.96
C218 H21I 0.96
C219 H21J 0.96
C219 H21K 0.96
C219 H21L 0.96
C220 H22A 0.96
C220 H22B 0.96
C220 H22C 0.96
S1 O1 1.346(7)
S1 O3 1.382(6)
S1 O2 1.460(11)
S1 O2B 1.475(15)
S1 C30B 1.825(18)
S1 C30A 1.864(12)
C30A F1 1.229(11)
C30A F3 1.241(11)
C30A F2 1.262(11)
C30B F3B 1.226(15)
C30B F1B 1.241(16)
C30B F2B 1.245(16)
F1B F2B 1.19(6)
F2B F3B 1.75(4)
S2 O4 1.384(6)
S2 O6 1.405(6)
S2 O5 1.432(6)
S2 C302 1.812(9)
C302 F6 1.274(9)
C302 F5 1.275(10)
C302 F4 1.300(10)
S3 O8 1.359(7)
S3 O7 1.444(7)
S3 O9 1.464(10)
S3 C303 1.858(17)
C303 F9 1.215(15)
C303 F8 1.272(16)
C303 F7 1.363(15)
C304 N10 1.207(15)
C304 C305 1.338(16)
C305 H30A 0.96
C305 H30B 0.96
C305 H30C 0.96
